data_4348741
loop_
_publ_author_name
'Zumeta, Itziar'
'Mendicute-Fierro, Claudio'
'Bustos, Itxaso'
'Huertos, Miguel A.'
'Rodr\'iguez-Di\'eguez, Antonio'
'Seco, Jos\'e M'
'San Sebastian, Eider'
'Garralda, Mar\'ia A'

_publ_section_title
;
 Irida-\b-ketoimines Derived from Hydrazines To Afford Metallapyrazoles or
 N-N Bond Cleavage: A Missing Metallacycle Disclosed by a Theoretical and
 Experimental Study.
;
_journal_issue 20
_journal_name_full 'Inorganic chemistry'
_journal_page_first 10284
_journal_page_last 10293
_journal_paper_doi 10.1021/acs.inorgchem.6b01550
_journal_volume 55
_journal_year 2016
_chemical_formula_sum 'C43 H38 Cl10 Ir N O2 P2'
_chemical_formula_weight 1209.38
_space_group_crystal_system tetragonal
_space_group_IT_number 88
_space_group_name_Hall '-I 4ad'
_space_group_name_H-M_alt 'I 41/a :2'
_atom_sites_solution_hydrogens mixed
_audit_creation_method SHELXL-2014
_cell_angle_alpha 90
_cell_angle_beta 90
_cell_angle_gamma 90
_cell_formula_units_Z 16
_cell_length_a 39.188(3)
_cell_length_b 39.188(3)
_cell_length_c 12.8242(11)
_cell_measurement_reflns_used 12488
_cell_measurement_temperature 100(2)
_cell_measurement_theta_max 23.52
_cell_measurement_theta_min 2.23
_cell_volume 19694(3)
_computing_cell_refinement 'Bruker Apex II'
_computing_data_collection 'Bruker ApexII'
_computing_data_reduction 'Bruker Apex II'
_computing_structure_refinement 'SHELXL-2014 (Sheldrick, 2014)'
_computing_structure_solution 'SHELXL-2014 (Sheldrick, 2014)'
_diffrn_ambient_temperature 100(2)
_diffrn_measured_fraction_theta_full 0.798
_diffrn_measured_fraction_theta_max 0.997
_diffrn_measurement_device_type 'Bruker D8 Venture'
_diffrn_measurement_method 'Phi and Omega Scans'
_diffrn_radiation_type MoK\a
_diffrn_radiation_wavelength 0.71073
_diffrn_reflns_av_R_equivalents 0.0795
_diffrn_reflns_av_unetI/netI 0.0366
_diffrn_reflns_Laue_measured_fraction_full 0.798
_diffrn_reflns_Laue_measured_fraction_max 0.997
_diffrn_reflns_limit_h_max 43
_diffrn_reflns_limit_h_min -43
_diffrn_reflns_limit_k_max 43
_diffrn_reflns_limit_k_min -43
_diffrn_reflns_limit_l_max 14
_diffrn_reflns_limit_l_min -14
_diffrn_reflns_number 81044
_diffrn_reflns_point_group_measured_fraction_full 0.798
_diffrn_reflns_point_group_measured_fraction_max 0.997
_diffrn_reflns_theta_full 25.242
_diffrn_reflns_theta_max 23.335
_diffrn_reflns_theta_min 1.470
_diffrn_source 'fine-focus sealed tube'
_exptl_absorpt_coefficient_mu 3.356
_exptl_absorpt_correction_T_max 0.745
_exptl_absorpt_correction_T_min 0.577
_exptl_absorpt_correction_type empirical
_exptl_absorpt_process_details 'Bruker SADABS (Bruker, 1999)'
_exptl_crystal_colour yellow
_exptl_crystal_density_diffrn 1.632
_exptl_crystal_description Prismatic
_exptl_crystal_F_000 9536
_exptl_crystal_size_max 0.20
_exptl_crystal_size_mid 0.16
_exptl_crystal_size_min 0.10
_platon_squeeze_details
;
;
_refine_diff_density_max 1.118
_refine_diff_density_min -0.402
_refine_diff_density_rms 0.094
_refine_ls_extinction_method none
_refine_ls_goodness_of_fit_ref 1.054
_refine_ls_hydrogen_treatment mixed
_refine_ls_matrix_type full
_refine_ls_number_parameters 502
_refine_ls_number_reflns 7119
_refine_ls_number_restraints 1
_refine_ls_restrained_S_all 1.054
_refine_ls_R_factor_all 0.0448
_refine_ls_R_factor_gt 0.0355
_refine_ls_shift/su_max 0.003
_refine_ls_shift/su_mean 0.000
_refine_ls_structure_factor_coef Fsqd
_refine_ls_weighting_details 'w=1/[\s^2^(Fo^2^)+(0.0407P)^2^+52.1776P] where P=(Fo^2^+2Fc^2^)/3'
_refine_ls_weighting_scheme calc
_refine_ls_wR_factor_gt 0.0786
_refine_ls_wR_factor_ref 0.0820
_reflns_Friedel_coverage 0.000
_reflns_number_gt 6099
_reflns_number_total 7119
_reflns_threshold_expression 'I > 2\s(I)'
_cod_data_source_file ic6b01550_si_001.cif
_cod_data_source_block 6
_cod_depositor_comments
;
The following automatic conversions were performed:

data item '_exptl_absorpt_correction_type' value 'Empirical' was
changed to 'empirical' in accordance with the
/home/saulius/struct/COD-crude-data/automatic-downloads/DataCite-retrospective/ACS/depositions/lib/dictionaries/cif_core.dic
dictionary named 'cif_core.dic' version 2.4.2 last updated on
2011-04-26.

Automatic conversion script
Id: cif_fix_values 6909 2019-04-08 15:41:33Z antanas 
;
_cod_original_cell_volume 19694(4)
_cod_original_sg_symbol_H-M 'I 41/a'
_cod_database_code 4348741
_shelx_space_group_comment
;
The symmetry employed for this shelxl refinement is uniquely defined
by the following loop, which should always be used as a source of
symmetry information in preference to the above space-group names.
They are only intended as comments.
;
_shelxl_version_number 2014-3

loop_
_space_group_symop_operation_xyz
'x, y, z'
'-x+1/2, -y, z+1/2'
'-y+3/4, x+1/4, z+1/4'
'y+3/4, -x+3/4, z+3/4'
'x+1/2, y+1/2, z+1/2'
'-x+1, -y+1/2, z+1'
'-y+5/4, x+3/4, z+3/4'
'y+5/4, -x+5/4, z+5/4'
'-x, -y, -z'
'x-1/2, y, -z-1/2'
'y-3/4, -x-1/4, -z-1/4'
'-y-3/4, x-3/4, -z-3/4'
'-x+1/2, -y+1/2, -z+1/2'
'x, y+1/2, -z'
'y-1/4, -x+1/4, -z+1/4'
'-y-1/4, x-1/4, -z-1/4'

loop_
_atom_site_label
_atom_site_type_symbol
_atom_site_fract_x
_atom_site_fract_y
_atom_site_fract_z
_atom_site_U_iso_or_equiv
_atom_site_adp_type
_atom_site_occupancy
_atom_site_site_symmetry_order
_atom_site_calc_flag
_atom_site_refinement_flags_posn
_atom_site_refinement_flags_adp
Ir1 Ir 0.81888(2) 0.17868(2) 1.06391(2) 0.02272(8) Uani 1 1 d D .
P1 P 0.87171(3) 0.16755(3) 1.00837(10) 0.0247(3) Uani 1 1 d . .
P2 P 0.79343(3) 0.20732(3) 0.92406(10) 0.0229(3) Uani 1 1 d . .
Cl1 Cl 0.82640(3) 0.23220(3) 1.16718(10) 0.0306(3) Uani 1 1 d . .
Cl2 Cl 0.78351(6) 0.04563(5) 0.4033(2) 0.0874(7) Uani 1 1 d . .
Cl3 Cl 0.80242(5) 0.10668(5) 0.51467(16) 0.0740(6) Uani 1 1 d . .
Cl4 Cl 0.73417(5) 0.09931(5) 0.43484(16) 0.0722(6) Uani 1 1 d . .
Cl5 Cl 0.92179(4) 0.18459(4) 0.32171(13) 0.0503(4) Uani 1 1 d . .
Cl6 Cl 0.89163(4) 0.24484(4) 0.41130(14) 0.0545(4) Uani 1 1 d . .
Cl7 Cl 0.85840(4) 0.17952(4) 0.43570(12) 0.0487(4) Uani 1 1 d . .
O1 O 0.80956(9) 0.13654(10) 1.2486(3) 0.0390(10) Uani 1 1 d . .
O2 O 0.76922(10) 0.17856(11) 1.1231(3) 0.0518(11) Uani 1 1 d . .
N1 N 0.71352(10) 0.19183(11) 1.1635(3) 0.0280(10) Uani 1 1 d . .
C1 C 0.83030(13) 0.14586(13) 1.1823(4) 0.0296(12) Uani 1 1 d . .
C2 C 0.86501(13) 0.12882(13) 1.1822(4) 0.0285(12) Uani 1 1 d . .
C3 C 0.87476(14) 0.10592(14) 1.2602(4) 0.0344(13) Uani 1 1 d . .
H3 H 0.8596 0.1002 1.3130 0.041 Uiso 1 1 calc R U
C4 C 0.90724(14) 0.09183(14) 1.2583(4) 0.0347(14) Uani 1 1 d . .
H4 H 0.9137 0.0765 1.3100 0.042 Uiso 1 1 calc R U
C5 C 0.93001(14) 0.10036(13) 1.1809(4) 0.0337(13) Uani 1 1 d . .
H5 H 0.9518 0.0909 1.1807 0.040 Uiso 1 1 calc R U
C6 C 0.92053(13) 0.12297(13) 1.1032(4) 0.0288(12) Uani 1 1 d . .
H6 H 0.9358 0.1287 1.0506 0.035 Uiso 1 1 calc R U
C7 C 0.88794(12) 0.13705(12) 1.1044(4) 0.0240(12) Uani 1 1 d . .
C8 C 0.87309(13) 0.14534(14) 0.8843(4) 0.0310(13) Uani 1 1 d . .
C9 C 0.86547(14) 0.11102(15) 0.8804(5) 0.0419(15) Uani 1 1 d . .
H9 H 0.8611 0.0992 0.9418 0.050 Uiso 1 1 calc R U
C10 C 0.86433(17) 0.09394(19) 0.7849(6) 0.059(2) Uani 1 1 d . .
H10 H 0.8594 0.0707 0.7830 0.071 Uiso 1 1 calc R U
C11 C 0.87032(19) 0.1110(2) 0.6952(6) 0.070(2) Uani 1 1 d . .
H11 H 0.8700 0.0993 0.6321 0.084 Uiso 1 1 calc R U
C12 C 0.87683(19) 0.1452(2) 0.6963(5) 0.065(2) Uani 1 1 d . .
H12 H 0.8800 0.1569 0.6339 0.077 Uiso 1 1 calc R U
C13 C 0.87866(15) 0.16252(18) 0.7908(4) 0.0469(17) Uani 1 1 d . .
H13 H 0.8836 0.1857 0.7915 0.056 Uiso 1 1 calc R U
C14 C 0.90588(13) 0.19904(13) 0.9998(4) 0.0305(13) Uani 1 1 d . .
C15 C 0.90451(14) 0.22774(13) 1.0641(4) 0.0342(13) Uani 1 1 d . .
H15 H 0.8858 0.2307 1.1079 0.041 Uiso 1 1 calc R U
C16 C 0.93000(15) 0.25164(15) 1.0644(5) 0.0464(16) Uani 1 1 d . .
H16 H 0.9289 0.2702 1.1095 0.056 Uiso 1 1 calc R U
C17 C 0.95673(16) 0.24812(16) 0.9986(6) 0.058(2) Uani 1 1 d . .
H17 H 0.9736 0.2648 0.9965 0.070 Uiso 1 1 calc R U
C18 C 0.95922(15) 0.21988(17) 0.9343(6) 0.0552(19) Uani 1 1 d . .
H18 H 0.9779 0.2174 0.8901 0.066 Uiso 1 1 calc R U
C19 C 0.93413(14) 0.19558(15) 0.9359(5) 0.0437(15) Uani 1 1 d . .
H19 H 0.9361 0.1765 0.8935 0.052 Uiso 1 1 calc R U
C20 C 0.74346(12) 0.19996(13) 1.1175(4) 0.0248(12) Uani 1 1 d . .
C21 C 0.71234(14) 0.16159(14) 1.2290(4) 0.0365(14) Uani 1 1 d . .
H21A H 0.7147 0.1416 1.1863 0.055 Uiso 1 1 calc R U
H21B H 0.6909 0.1608 1.2651 0.055 Uiso 1 1 calc R U
H21C H 0.7306 0.1624 1.2787 0.055 Uiso 1 1 calc R U
C22 C 0.68043(13) 0.20353(13) 1.1245(4) 0.0328(13) Uani 1 1 d . .
H22A H 0.6838 0.2175 1.0639 0.049 Uiso 1 1 calc R U
H22B H 0.6691 0.2166 1.1775 0.049 Uiso 1 1 calc R U
H22C H 0.6667 0.1842 1.1063 0.049 Uiso 1 1 calc R U
C23 C 0.74678(12) 0.23422(12) 1.0682(4) 0.0241(11) Uani 1 1 d . .
C24 C 0.73061(12) 0.26151(14) 1.1178(4) 0.0301(13) Uani 1 1 d . .
H24 H 0.7183 0.2575 1.1787 0.036 Uiso 1 1 calc R U
C25 C 0.73238(13) 0.29424(14) 1.0787(4) 0.0307(13) Uani 1 1 d . .
H25 H 0.7217 0.3121 1.1138 0.037 Uiso 1 1 calc R U
C26 C 0.74999(13) 0.30051(13) 0.9876(4) 0.0302(13) Uani 1 1 d . .
H26 H 0.7503 0.3223 0.9589 0.036 Uiso 1 1 calc R U
C27 C 0.76721(12) 0.27381(13) 0.9393(4) 0.0255(12) Uani 1 1 d . .
H27 H 0.7797 0.2782 0.8790 0.031 Uiso 1 1 calc R U
C28 C 0.76636(11) 0.24080(12) 0.9782(4) 0.0205(11) Uani 1 1 d . .
C29 C 0.81897(12) 0.22897(13) 0.8262(4) 0.0244(12) Uani 1 1 d . .
C30 C 0.84601(13) 0.24935(13) 0.8606(4) 0.0291(12) Uani 1 1 d . .
H30 H 0.8498 0.2520 0.9317 0.035 Uiso 1 1 calc R U
C31 C 0.86687(14) 0.26544(14) 0.7912(4) 0.0368(14) Uani 1 1 d . .
H31 H 0.8846 0.2792 0.8150 0.044 Uiso 1 1 calc R U
C32 C 0.86156(14) 0.26125(14) 0.6849(5) 0.0386(14) Uani 1 1 d . .
H32 H 0.8760 0.2721 0.6377 0.046 Uiso 1 1 calc R U
C33 C 0.83536(14) 0.24136(14) 0.6489(4) 0.0344(14) Uani 1 1 d . .
H33 H 0.8319 0.2387 0.5776 0.041 Uiso 1 1 calc R U
C34 C 0.81399(13) 0.22518(13) 0.7192(4) 0.0287(13) Uani 1 1 d . .
H34 H 0.7962 0.2117 0.6949 0.034 Uiso 1 1 calc R U
C35 C 0.76427(12) 0.18031(13) 0.8507(4) 0.0253(12) Uani 1 1 d . .
C36 C 0.77577(14) 0.14919(13) 0.8109(4) 0.0335(13) Uani 1 1 d . .
H36 H 0.7985 0.1429 0.8203 0.040 Uiso 1 1 calc R U
C37 C 0.75408(15) 0.12768(14) 0.7580(5) 0.0384(14) Uani 1 1 d . .
H37 H 0.7623 0.1073 0.7308 0.046 Uiso 1 1 calc R U
C38 C 0.72034(14) 0.13615(14) 0.7452(4) 0.0369(14) Uani 1 1 d . .
H38 H 0.7056 0.1214 0.7106 0.044 Uiso 1 1 calc R U
C39 C 0.70844(13) 0.16669(14) 0.7839(4) 0.0334(13) Uani 1 1 d . .
H39 H 0.6856 0.1726 0.7748 0.040 Uiso 1 1 calc R U
C040 C 0.72995(13) 0.18856(13) 0.8359(4) 0.0266(12) Uani 1 1 d . .
H040 H 0.7215 0.2091 0.8615 0.032 Uiso 1 1 calc R U
C41 C 0.77767(17) 0.09022(16) 0.4138(5) 0.0534(18) Uani 1 1 d . .
H41 H 0.7848 0.1009 0.3482 0.064 Uiso 1 1 calc R U
C42 C 0.88331(14) 0.20501(14) 0.3527(5) 0.0374(14) Uani 1 1 d . .
H42 H 0.8706 0.2089 0.2881 0.045 Uiso 1 1 calc R U
H1 H 0.8118(14) 0.1498(10) 1.003(4) 0.066(19) Uiso 1 1 d D .

loop_
_atom_site_aniso_label
_atom_site_aniso_U_11
_atom_site_aniso_U_22
_atom_site_aniso_U_33
_atom_site_aniso_U_23
_atom_site_aniso_U_13
_atom_site_aniso_U_12
Ir1 0.02140(12) 0.02515(13) 0.02160(12) 0.00164(9) 0.00032(9) 0.00243(8)
P1 0.0231(7) 0.0284(8) 0.0227(7) -0.0001(6) 0.0002(6) 0.0036(6)
P2 0.0228(7) 0.0248(7) 0.0212(7) -0.0015(6) 0.0000(6) 0.0025(6)
Cl1 0.0308(7) 0.0343(7) 0.0267(7) -0.0026(6) -0.0014(6) 0.0028(6)
Cl2 0.0833(15) 0.0605(13) 0.118(2) -0.0056(12) -0.0055(13) 0.0120(11)
Cl3 0.0806(14) 0.0856(14) 0.0559(12) 0.0034(10) 0.0036(10) -0.0129(11)
Cl4 0.0576(11) 0.0811(13) 0.0779(14) 0.0252(11) 0.0144(10) 0.0116(10)
Cl5 0.0380(9) 0.0596(10) 0.0532(10) -0.0119(8) 0.0003(7) 0.0122(7)
Cl6 0.0502(10) 0.0429(9) 0.0704(12) -0.0030(8) 0.0102(8) 0.0034(7)
Cl7 0.0514(9) 0.0546(10) 0.0402(9) 0.0022(8) 0.0054(7) -0.0070(8)
O1 0.035(2) 0.050(2) 0.032(2) 0.0137(19) 0.0055(19) 0.0044(19)
O2 0.043(3) 0.065(3) 0.047(3) 0.001(2) 0.005(2) 0.000(2)
N1 0.023(2) 0.032(3) 0.029(3) 0.004(2) 0.003(2) 0.0032(19)
C1 0.033(3) 0.034(3) 0.022(3) -0.004(2) 0.005(3) 0.000(2)
C2 0.028(3) 0.027(3) 0.030(3) 0.004(2) -0.005(3) 0.001(2)
C3 0.031(3) 0.036(3) 0.035(3) 0.005(3) -0.004(3) -0.001(3)
C4 0.041(3) 0.033(3) 0.030(3) 0.006(3) -0.012(3) 0.006(3)
C5 0.028(3) 0.034(3) 0.039(3) -0.011(3) -0.007(3) 0.013(2)
C6 0.026(3) 0.031(3) 0.030(3) -0.005(2) -0.004(2) 0.004(2)
C7 0.026(3) 0.023(3) 0.022(3) -0.005(2) -0.006(2) 0.008(2)
C8 0.028(3) 0.042(4) 0.024(3) -0.002(3) -0.004(2) 0.011(3)
C9 0.041(4) 0.046(4) 0.038(4) -0.008(3) -0.009(3) 0.009(3)
C10 0.062(5) 0.061(5) 0.054(5) -0.028(4) -0.025(4) 0.025(4)
C11 0.069(5) 0.093(6) 0.047(5) -0.036(5) -0.018(4) 0.038(5)
C12 0.075(5) 0.099(6) 0.020(4) -0.003(4) 0.003(3) 0.039(5)
C13 0.045(4) 0.065(4) 0.030(4) -0.006(3) 0.002(3) 0.024(3)
C14 0.026(3) 0.030(3) 0.036(3) 0.007(3) 0.001(3) 0.010(2)
C15 0.027(3) 0.035(3) 0.041(3) 0.004(3) 0.004(3) 0.002(3)
C16 0.035(4) 0.030(3) 0.074(5) -0.006(3) -0.004(3) -0.002(3)
C17 0.038(4) 0.038(4) 0.099(6) 0.007(4) 0.005(4) 0.003(3)
C18 0.028(3) 0.059(4) 0.079(5) 0.000(4) 0.021(3) -0.002(3)
C19 0.028(3) 0.041(4) 0.062(4) 0.003(3) 0.009(3) 0.002(3)
C20 0.016(3) 0.034(3) 0.024(3) -0.004(2) -0.002(2) 0.005(2)
C21 0.032(3) 0.044(4) 0.034(3) 0.005(3) 0.008(3) 0.002(3)
C22 0.025(3) 0.033(3) 0.040(4) 0.002(3) 0.000(3) 0.004(2)
C23 0.019(3) 0.028(3) 0.026(3) 0.002(2) -0.004(2) 0.001(2)
C24 0.022(3) 0.043(4) 0.026(3) -0.007(3) 0.002(2) 0.001(3)
C25 0.026(3) 0.034(3) 0.032(3) -0.009(3) -0.002(2) 0.006(2)
C26 0.028(3) 0.027(3) 0.035(3) -0.004(3) -0.006(3) 0.005(2)
C27 0.024(3) 0.030(3) 0.022(3) -0.003(2) -0.001(2) 0.000(2)
C28 0.015(2) 0.029(3) 0.017(3) -0.002(2) -0.003(2) 0.001(2)
C29 0.026(3) 0.028(3) 0.019(3) 0.002(2) 0.000(2) 0.006(2)
C30 0.031(3) 0.033(3) 0.023(3) 0.000(2) 0.001(2) 0.006(3)
C31 0.033(3) 0.037(3) 0.041(4) -0.004(3) 0.004(3) -0.002(3)
C32 0.037(3) 0.033(3) 0.045(4) 0.007(3) 0.014(3) 0.003(3)
C33 0.042(3) 0.038(3) 0.024(3) -0.002(3) 0.003(3) 0.012(3)
C34 0.025(3) 0.031(3) 0.031(3) 0.002(2) -0.003(2) 0.004(2)
C35 0.026(3) 0.030(3) 0.020(3) 0.002(2) -0.002(2) 0.001(2)
C36 0.031(3) 0.033(3) 0.037(3) -0.006(3) -0.005(3) 0.008(2)
C37 0.046(4) 0.030(3) 0.039(4) -0.012(3) -0.009(3) -0.001(3)
C38 0.037(4) 0.040(4) 0.034(3) -0.002(3) -0.005(3) -0.013(3)
C39 0.022(3) 0.045(4) 0.033(3) 0.005(3) -0.002(2) 0.000(3)
C040 0.029(3) 0.028(3) 0.022(3) -0.001(2) 0.001(2) 0.003(2)
C41 0.058(4) 0.053(4) 0.049(4) 0.011(3) 0.012(3) -0.005(3)
C42 0.034(3) 0.043(4) 0.035(3) 0.003(3) -0.004(3) 0.003(3)

loop_
_atom_type_symbol
_atom_type_description
_atom_type_scat_dispersion_real
_atom_type_scat_dispersion_imag
_atom_type_scat_source
C C 0.0033 0.0016 'International Tables Vol C Tables 4.2.6.8 and 6.1.1.4'
Ir Ir -1.4442 7.9887 'International Tables Vol C Tables 4.2.6.8 and 6.1.1.4'
P P 0.1023 0.0942 'International Tables Vol C Tables 4.2.6.8 and 6.1.1.4'
Cl Cl 0.1484 0.1585 'International Tables Vol C Tables 4.2.6.8 and 6.1.1.4'
O O 0.0106 0.0060 'International Tables Vol C Tables 4.2.6.8 and 6.1.1.4'
N N 0.0061 0.0033 'International Tables Vol C Tables 4.2.6.8 and 6.1.1.4'
H H 0.0000 0.0000 'International Tables Vol C Tables 4.2.6.8 and 6.1.1.4'

loop_
_geom_angle_atom_site_label_1
_geom_angle_atom_site_label_2
_geom_angle_atom_site_label_3
_geom_angle
C1 Ir1 O2 86.13(19)
C1 Ir1 P1 84.88(15)
O2 Ir1 P1 168.37(12)
C1 Ir1 P2 165.22(15)
O2 Ir1 P2 83.25(12)
P1 Ir1 P2 104.16(5)
C1 Ir1 Cl1 96.26(15)
O2 Ir1 Cl1 85.36(12)
P1 Ir1 Cl1 102.94(5)
P2 Ir1 Cl1 93.10(4)
C8 P1 C14 104.5(3)
C8 P1 C7 105.5(2)
C14 P1 C7 103.1(2)
C8 P1 Ir1 113.65(17)
C14 P1 Ir1 124.59(17)
C7 P1 Ir1 103.61(17)
C29 P2 C35 105.1(2)
C29 P2 C28 104.3(2)
C35 P2 C28 104.5(2)
C29 P2 Ir1 121.29(16)
C35 P2 Ir1 112.67(17)
C28 P2 Ir1 107.52(16)
C20 O2 Ir1 134.0(4)
C20 N1 C21 118.2(4)
C20 N1 C22 123.1(4)
C21 N1 C22 115.2(4)
O1 C1 C2 117.5(5)
O1 C1 Ir1 123.8(4)
C2 C1 Ir1 118.3(4)
C7 C2 C3 119.3(5)
C7 C2 C1 118.8(4)
C3 C2 C1 121.9(5)
C4 C3 C2 119.6(5)
C5 C4 C3 120.7(5)
C4 C5 C6 120.1(5)
C5 C6 C7 119.5(5)
C2 C7 C6 120.8(5)
C2 C7 P1 114.4(4)
C6 C7 P1 124.8(4)
C9 C8 C13 118.3(5)
C9 C8 P1 119.6(4)
C13 C8 P1 121.9(5)
C8 C9 C10 120.4(6)
C11 C10 C9 120.3(7)
C10 C11 C12 120.7(7)
C11 C12 C13 119.9(7)
C8 C13 C12 120.4(7)
C19 C14 C15 117.3(5)
C19 C14 P1 123.8(4)
C15 C14 P1 118.8(4)
C16 C15 C14 121.7(5)
C17 C16 C15 119.6(6)
C16 C17 C18 120.5(6)
C19 C18 C17 119.8(6)
C18 C19 C14 121.0(6)
O2 C20 N1 119.5(5)
O2 C20 C23 122.1(4)
N1 C20 C23 118.3(4)
C24 C23 C28 118.7(5)
C24 C23 C20 117.2(5)
C28 C23 C20 124.0(4)
C25 C24 C23 121.6(5)
C26 C25 C24 119.9(5)
C25 C26 C27 119.1(5)
C28 C27 C26 122.0(5)
C27 C28 C23 118.6(4)
C27 C28 P2 121.3(4)
C23 C28 P2 119.8(4)
C34 C29 C30 118.5(5)
C34 C29 P2 123.6(4)
C30 C29 P2 117.8(4)
C31 C30 C29 120.8(5)
C30 C31 C32 119.8(5)
C33 C32 C31 120.7(5)
C32 C33 C34 119.7(5)
C33 C34 C29 120.5(5)
C36 C35 C040 117.6(5)
C36 C35 P2 119.6(4)
C040 C35 P2 122.7(4)
C37 C36 C35 121.0(5)
C38 C37 C36 120.4(5)
C37 C38 C39 119.5(5)
C040 C39 C38 120.6(5)
C39 C040 C35 120.8(5)
Cl3 C41 Cl4 110.5(4)
Cl3 C41 Cl2 110.5(4)
Cl4 C41 Cl2 109.7(4)
Cl5 C42 Cl7 110.9(3)
Cl5 C42 Cl6 110.0(3)
Cl7 C42 Cl6 110.4(3)

loop_
_geom_bond_atom_site_label_1
_geom_bond_atom_site_label_2
_geom_bond_distance
Ir1 C1 2.039(5)
Ir1 O2 2.089(4)
Ir1 P1 2.2321(13)
Ir1 P2 2.3389(13)
Ir1 Cl1 2.4979(13)
P1 C8 1.814(5)
P1 C14 1.824(5)
P1 C7 1.830(5)
P2 C29 1.816(5)
P2 C35 1.820(5)
P2 C28 1.825(5)
Cl2 C41 1.767(7)
Cl3 C41 1.741(7)
Cl4 C41 1.762(7)
Cl5 C42 1.753(6)
Cl6 C42 1.762(6)
Cl7 C42 1.756(6)
O1 C1 1.232(6)
O2 C20 1.314(6)
N1 C20 1.352(6)
N1 C21 1.453(7)
N1 C22 1.464(6)
C1 C2 1.515(7)
C2 C7 1.381(7)
C2 C3 1.397(7)
C3 C4 1.388(7)
C4 C5 1.377(8)
C5 C6 1.384(7)
C6 C7 1.391(7)
C8 C9 1.379(8)
C8 C13 1.393(8)
C9 C10 1.397(8)
C10 C11 1.350(10)
C11 C12 1.363(11)
C12 C13 1.392(9)
C14 C19 1.384(7)
C14 C15 1.395(8)
C15 C16 1.369(8)
C16 C17 1.352(9)
C17 C18 1.383(9)
C18 C19 1.369(8)
C20 C23 1.489(7)
C23 C24 1.396(7)
C23 C28 1.410(7)
C24 C25 1.379(7)
C25 C26 1.379(7)
C26 C27 1.391(7)
C27 C28 1.387(7)
C29 C34 1.393(7)
C29 C30 1.399(7)
C30 C31 1.363(8)
C31 C32 1.389(8)
C32 C33 1.369(8)
C33 C34 1.384(7)
C35 C36 1.397(7)
C35 C040 1.396(7)
C36 C37 1.376(7)
C37 C38 1.373(8)
C38 C39 1.377(8)
C39 C040 1.375(7)

loop_
_platon_squeeze_void_nr
_platon_squeeze_void_average_x
_platon_squeeze_void_average_y
_platon_squeeze_void_average_z
_platon_squeeze_void_volume
_platon_squeeze_void_count_electrons
_platon_squeeze_void_content
1 0.000 0.250 0.625 290 48 ' '
2 0.000 0.750 0.375 290 50 ' '
3 0.094 0.381 0.489 10 -1 ' '
4 0.094 0.881 0.511 10 -1 ' '
5 0.250 0.500 0.774 589 125 ' '
6 0.250 1.000 0.218 589 126 ' '
7 0.131 0.156 0.761 10 -1 ' '
8 0.131 0.656 0.239 10 -1 ' '
9 0.371 0.342 0.742 10 -1 ' '
10 0.371 0.842 0.258 11 -1 ' '
11 0.407 0.121 0.008 10 -1 ' '
12 0.407 0.621 0.992 10 -1 ' '
13 0.501 0.250 0.875 288 50 ' '
14 0.501 0.750 0.125 288 48 ' '
15 0.594 0.381 0.011 10 -1 ' '
16 0.594 0.881 -0.011 10 -1 ' '
17 0.750 0.500 0.718 589 126 ' '
18 0.750 1.000 0.274 589 125 ' '
19 0.631 0.156 0.739 10 -1 ' '
20 0.631 0.656 0.261 10 -1 ' '
21 0.869 0.344 0.761 10 -1 ' '
22 0.869 0.844 0.239 9 -1 ' '
23 0.906 0.119 0.489 9 -1 ' '
24 0.906 0.619 0.511 9 -1 ' '
